data_7133292
loop_
_publ_author_name
'Witte, Robert'
'Kar, Sourav'
'Radacki, Krzysztof'
'H&#xe4;rterich, Marcel'
'Rang, Maximilian'
'Michel, Maximilian'
'Mihm, Cornelius'
'Czernetzki, Corinna'
'Br&#xfc;ckner, Tobias'
'Beck, Eva'
'Lutz, Sarah'
'Dewhurst, Rian D.'
'Braunschweig, Holger'

_publ_section_title
;
 Transition-metal-like coordination chemistry of dicoordinate borylenes
 with organic azides.
;
_journal_issue 65
_journal_name_full 'Chemical communications (Cambridge, England)'
_journal_page_first 8629
_journal_page_last 8632
_journal_paper_doi 10.1039/d4cc02923b
_journal_volume 60
_journal_year 2024
_chemical_formula_moiety 'C35 H54 B N5'
_chemical_formula_sum 'C35 H54 B N5'
_chemical_formula_weight 555.64
_space_group_crystal_system monoclinic
_space_group_IT_number 14
_space_group_name_Hall '-P 2yn'
_space_group_name_H-M_alt 'P 1 21/n 1'
_atom_sites_solution_hydrogens geom
_atom_sites_solution_primary dual
_atom_sites_solution_secondary difmap
_audit_creation_method 'CIF-fill 1.2y (K.Radacki, 2005-22)'
_audit_update_record
;
2024-06-13 deposited with the CCDC.	2024-07-04 downloaded from the CCDC.
;
_cell_angle_alpha 90
_cell_angle_beta 92.4420(10)
_cell_angle_gamma 90
_cell_formula_units_Z 4
_cell_length_a 13.32910(10)
_cell_length_b 13.6009(2)
_cell_length_c 18.6157(3)
_cell_measurement_reflns_used 33087
_cell_measurement_temperature 100(2)
_cell_measurement_theta_max 74.3760
_cell_measurement_theta_min 3.9590
_cell_volume 3371.73(8)
_computing_cell_refinement 'CrysAlisPro 1.171.41.112a (Rigaku OD, 2021)'
_computing_data_collection 'CrysAlisPro 1.171.41.112a (Rigaku OD, 2021)'
_computing_data_reduction 'CrysAlisPro 1.171.41.112a (Rigaku OD, 2021)'
_computing_molecular_graphics 'ShelXLe (Huebschle et all, 2011)'
_computing_publication_material 'SHELXL-2018/3 (Sheldrick, 2018)'
_computing_structure_refinement 'SHELXL-2018/3 (Sheldrick, 2018)'
_computing_structure_solution 'SHELXT (Sheldrick, 2014)'
_diffrn_ambient_environment N~2~
_diffrn_ambient_temperature 100.00(10)
_diffrn_detector HPA
_diffrn_detector_area_resol_mean 10.0
_diffrn_detector_type 'HyPix Arc150'
_diffrn_measured_fraction_theta_full 1.000
_diffrn_measured_fraction_theta_max 0.995
_diffrn_measurement_details
;
 List of Runs (angles in degrees, time in seconds):
 
   # Type    Start    End  Width  t~exp~   \w     \q     \k     \f   Frames
 --------------------------------------------------------------------------
   1  \w     17.00  65.00   0.50    6.00    --   58.61 -93.00 -63.00   96
   2  \w    -66.00 -18.00   0.50    6.00    --  -60.00  93.00  48.00   96
   3  \w    -75.00 -27.00   0.50    6.00    --  -69.42  93.00  48.00   96
   4  \w     29.00  77.00   0.50    6.00    --   71.30 -93.00 -63.00   96
   5  \w    -82.00 -34.00   0.50    6.00    --  -76.37  93.00  48.00   96
   6  \w     40.00  88.00   0.50    6.00    --   82.31 -93.00 -63.00   96
   7  \w     59.00  94.00   0.50    6.00    --   46.00  52.00 176.57   70
   8  \w     64.00  99.00   0.50    6.00    --   50.00  48.00 -74.12   70
   9  \w     63.00  98.00   0.50    6.00    --   50.00  52.00-167.95   70
  10  \w   -102.00 -67.00   0.50    6.00    --  -54.00 -52.00-158.45   70
  11  \w     16.00  66.00   0.50    6.00    --   58.61 -95.00 -60.00  100
  12  \w   -112.00 -75.00   0.50    6.00    --  -62.00 -45.00 105.08   74
  13  \w     76.00 116.00   0.50    6.00    --   64.96  37.00  65.52   80
  14  \w   -117.00 -83.00   0.50    6.00    --  -70.00 -55.00  32.31   68
  15  \w     29.00  79.00   0.50    6.00    --   71.30 -95.00 -30.00  100
  16  \w    -97.00 -28.00   0.50    6.00    --  -76.37 112.00 -30.00  138
  17  \w    -97.00 -28.00   0.50    6.00    --  -76.37 112.00-180.00  138
  18  \w   -124.00 -89.00   0.50    6.00    --  -78.00 -61.00 166.23   70
  19  \w   -123.00 -97.00   0.50    6.00    --  -79.50 -66.00-152.28   52
  20  \w   -125.00 -90.00   0.50    6.00    --  -79.50 -62.00  16.34   70
  21  \w   -127.00 -92.00   0.50    6.00    --  -79.50 -54.00  91.11   70
  22  \w   -125.00 -90.00   0.50    6.00    --  -79.50 -62.00-101.16   70
  23  \w   -126.00 -92.00   0.50    6.00    --  -79.50 -57.00 -22.14   68
  24  \w   -102.00 -32.00   0.50    6.00    --  -79.50 129.00  67.40  140
  25  \w   -100.00 -31.00   0.50    6.00    --  -79.50 122.00 -62.78  138
  26  \w   -130.00 -91.00   0.50    6.00    --  -79.50 -41.00 -65.37   78
  27  \w     34.00  97.00   0.50    6.00    --   82.31-112.00-120.00  126
  28  \w     34.00  97.00   0.50    6.00    --   82.31-112.00 -60.00  126
  29  \w     34.00  97.00   0.50    6.00    --   82.31-112.00 150.00  126
  30  \w     40.00  90.00   0.50    6.00    --   82.31 -95.00-150.00  100
  31  \w     40.00  90.00   0.50    6.00    --   82.31 -95.00-180.00  100
  32  \w     46.00 133.00   0.50    6.00    --   82.31  15.00 -90.00  174
  33  \w     34.00  97.00   0.50    6.00    --   82.31-112.00 120.00  126
  34  \w     40.00  95.00   0.50    6.00    --   85.25-104.00-155.86  110
  35  \w     91.00 132.00   0.50    6.00    --   85.25 138.00  11.08   82
  36  \w     92.00 132.00   0.50    6.00    --   85.25 135.00 121.91   80
  37  \w     44.00  89.00   0.50    6.00    --   85.25 -90.00 -89.00   90
  38  \w     46.00  84.00   0.50    6.00    --   85.25 -82.00-114.47   76
  39  \w     66.00 136.00   0.50    6.00    --   85.25  17.00-140.03  140
  40  \w     98.00 136.00   0.50    6.00    --   85.25  43.00-170.35   76
  41  \w     37.00  97.00   0.50    6.00    --   85.25-112.00 165.81  120
  42  \w     39.00 107.00   0.50    6.00    --   85.25-137.00  -6.43  136
  43  \w     96.00 138.00   0.50    6.00    --   85.25  31.00  48.55   84
  44  \w     40.00  94.00   0.50    6.00    --   85.25-103.00  43.14  108
  45  \w     91.00 132.00   0.50    6.00    --   85.25 136.00  35.72   82
  46  \w     40.00  94.00   0.50    6.00    --   85.25-102.00-109.17  108
  47  \w     91.00 132.00   0.50    6.00    --   85.25 138.00 -86.65   82
  48  \w     43.00  92.00   0.50    6.00    --   85.25 -94.00 150.81   98
  49  \w    102.00 134.00   0.50    6.00    --   85.25 116.00 -91.35   64
  50  \w     38.00  95.00   0.50    6.00    --   85.25-109.00   4.23  114
  51  \w     38.00 103.00   0.50    6.00    --   85.25-133.00 140.84  130
  52  \w    102.00 133.00   0.50    6.00    --   85.25  52.00  63.56   62
  53  \w     69.00  97.00   0.50    6.00    --   85.25-112.00  37.40   56
  54  \w     40.00  66.00   0.50    6.00    --   85.25-112.00  37.40   52
  55  \w     46.00  93.00   0.50    6.00    --   85.25 -98.00  45.94   94
  56  \w     65.00  96.00   0.50    6.00    --   85.25-119.00 -66.58   62
  57  \w     57.00  94.00   0.50    6.00    --   85.25-102.00 -23.63   74
  58  \w     47.00  90.00   0.50    6.00    --   85.25 -94.00 171.05   86
  59  \w     48.00  97.00   0.50    6.00    --   85.25-115.00 -25.84   98
  60  \w    103.00 131.00   0.50    6.00    --   85.25 116.00  59.79   56
  61  \w     52.00  78.00   0.50    6.00    --   85.25-126.00 116.90   52
  62  \w     75.00 134.00   0.50    6.00    --   85.25  11.00  81.17  118
  63  \w    102.00 128.00   0.50    6.00    --   85.25  41.00-109.83   52
  64  \w     93.00 128.00   0.50    6.00    --   85.25  27.00 151.27   70
  65  \w     46.00  89.00   0.50    6.00    --   85.25 -91.00 108.23   86
  66  \w    103.00 129.00   0.50    6.00    --   85.25  32.00  75.39   52
  67  \w     52.00  97.00   0.50    6.00    --   85.25-111.00  14.81   90
  68  \w     49.00  75.00   0.50    6.00    --   85.25-119.00-178.18   52
  69  \w     39.00  64.00   0.50    6.00    --   85.25-106.00-158.76   50
  70  \w     51.00  77.00   0.50    6.00    --   85.25-101.00 104.94   52
  71  \w     38.00  76.00   0.50    6.00    --   85.25-127.00  38.70   76
  72  \w     42.00  71.00   0.50    6.00    --   85.25-138.00-173.29   58
  73  \w     51.00  84.00   0.50    6.00    --   85.25 -91.00  67.20   66
  74  \w     39.00  74.00   0.50    6.00    --   85.25-136.00  93.65   70
  75  \w     41.00  68.00   0.50    6.00    --   85.25-119.00 143.63   54
  76  \w     38.00  64.00   0.50    6.00    --   85.25-128.00  16.45   52
  77  \w     49.00  94.00   0.50    6.00    --   85.25 -99.00  68.86   90
  78  \w     46.00  72.00   0.50    6.00    --   85.25 -75.00-165.06   52
  79  \w    100.00 133.00   0.50    6.00    --   85.25  42.00 -79.92   66
  80  \w     97.00 130.00   0.50    6.00    --   85.25  56.00 -40.97   66

;
_diffrn_measurement_device 'four-circle diffractometer'
_diffrn_measurement_device_type 'Rigaku XtaLAB Synergy-R'
_diffrn_measurement_method '\w scans'
_diffrn_radiation_monochromator 'multi-layer mirror'
_diffrn_radiation_type CuK\a
_diffrn_radiation_wavelength 1.54184
_diffrn_reflns_av_unetI/netI 0.0174
_diffrn_reflns_Laue_measured_fraction_full 1.000
_diffrn_reflns_Laue_measured_fraction_max 0.995
_diffrn_reflns_limit_h_max 16
_diffrn_reflns_limit_h_min -16
_diffrn_reflns_limit_k_max 17
_diffrn_reflns_limit_k_min -17
_diffrn_reflns_limit_l_max 23
_diffrn_reflns_limit_l_min -23
_diffrn_reflns_number 15582
_diffrn_reflns_point_group_measured_fraction_full 1.000
_diffrn_reflns_point_group_measured_fraction_max 0.995
_diffrn_reflns_theta_full 67.684
_diffrn_reflns_theta_max 76.148
_diffrn_reflns_theta_min 4.000
_diffrn_source 'rotating-anode X-ray tube'
_diffrn_source_type 'PhotonJet R X-ray Source'
_exptl_absorpt_coefficient_mu 0.485
_exptl_absorpt_correction_T_max 1.00000
_exptl_absorpt_correction_T_min 0.76777
_exptl_absorpt_correction_type multi-scan
_exptl_absorpt_process_details
;
CrysAlisPro 1.171.41.112a (Rigaku Oxford Diffraction, 2021) Empirical 
absorption correction using spherical harmonics, implemented in SCALE3 
ABSPACK scaling algorithm.
;
_exptl_crystal_colour colourless
_exptl_crystal_density_diffrn 1.095
_exptl_crystal_description needle
_exptl_crystal_F_000 1216
_exptl_crystal_size_max 0.449
_exptl_crystal_size_mid 0.043
_exptl_crystal_size_min 0.036
_refine_diff_density_max 0.279
_refine_diff_density_min -0.395
_refine_diff_density_rms 0.078
_refine_ls_extinction_method none
_refine_ls_goodness_of_fit_ref 1.121
_refine_ls_hydrogen_treatment constr
_refine_ls_matrix_type full
_refine_ls_number_parameters 383
_refine_ls_number_reflns 15582
_refine_ls_number_restraints 0
_refine_ls_restrained_S_all 1.121
_refine_ls_R_factor_all 0.1078
_refine_ls_R_factor_gt 0.0787
_refine_ls_shift/su_max 0.000
_refine_ls_shift/su_mean 0.000
_refine_ls_structure_factor_coef Fsqd
_refine_ls_weighting_details 'w=1/[\s^2^(Fo^2^)+(0.1593P)^2^+0.0426P] where P=(Fo^2^+2Fc^2^)/3'
_refine_ls_weighting_scheme calc
_refine_ls_wR_factor_gt 0.2319
_refine_ls_wR_factor_ref 0.2601
_reflns_Friedel_coverage 0.000
_reflns_number_gt 9811
_reflns_number_total 15582
_reflns_threshold_expression 'I > 2\s(I)'
_twin_special_details
;
 Component 2 rotated by 147.9911\% around [0.71 0.52 0.48] (reciprocal) or [0.79 0.55 0.29] (direct)
;
_cod_data_source_file d4cc02923b2.cif
_cod_data_source_block Compound7a
_cod_depositor_comments 'Adding full bibliography for 7133290--7133296.cif.'
_cod_original_sg_symbol_H-M 'P 21/n'
_cod_database_code 7133292
_shelx_shelxl_version_number 2018/3
_shelx_space_group_comment
;
The symmetry employed for this shelxl refinement is uniquely defined
by the following loop, which should always be used as a source of
symmetry information in preference to the above space-group names.
They are only intended as comments.
;

loop_
_space_group_symop_operation_xyz
'x, y, z'
'-x+1/2, y+1/2, -z+1/2'
'-x, -y, -z'
'x-1/2, -y-1/2, z-1/2'

loop_
_atom_site_label
_atom_site_type_symbol
_atom_site_fract_x
_atom_site_fract_y
_atom_site_fract_z
_atom_site_U_iso_or_equiv
_atom_site_adp_type
_atom_site_occupancy
_atom_site_site_symmetry_order
_atom_site_calc_flag
_atom_site_refinement_flags_posn
_atom_site_refinement_flags_adp
_atom_site_refinement_flags_occupancy
_atom_site_disorder_assembly
_atom_site_disorder_group
N001 N 0.38234(13) 0.71383(13) 0.45993(10) 0.0381(4) Uani 1 1 d . . . . .
N002 N 0.37064(13) 0.72017(13) 0.59654(10) 0.0396(4) Uani 1 1 d . . . . .
N003 N 0.34570(13) 0.63020(13) 0.42856(10) 0.0412(4) Uani 1 1 d . . . . .
N004 N 0.27935(13) 0.92059(14) 0.53761(11) 0.0424(4) Uani 1 1 d . . . . .
N005 N 0.27494(13) 0.59271(14) 0.46350(10) 0.0415(4) Uani 1 1 d . . . . .
C006 C 0.43950(15) 0.77261(17) 0.41359(12) 0.0401(5) Uani 1 1 d . . . . .
C007 C 0.25434(15) 0.83543(16) 0.51254(12) 0.0399(5) Uani 1 1 d . . . . .
C008 C 0.23344(16) 0.50528(16) 0.43152(13) 0.0430(5) Uani 1 1 d . . . . .
C009 C 0.47140(16) 0.86555(17) 0.43612(13) 0.0434(5) Uani 1 1 d . . . . .
H009 H 0.455665 0.888696 0.482459 0.052 Uiso 1 1 calc R U . . .
C00A C 0.16055(16) 0.83675(17) 0.46024(14) 0.0449(5) Uani 1 1 d . . . . .
C00B C 0.20099(17) 0.43437(17) 0.48069(14) 0.0471(6) Uani 1 1 d . . . . .
C00C C 0.47206(16) 0.66899(18) 0.61040(13) 0.0442(5) Uani 1 1 d . . . . .
C00D C 0.20679(17) 0.99752(17) 0.51294(14) 0.0464(6) Uani 1 1 d . . . . .
C00E C 0.52624(17) 0.92468(19) 0.39104(14) 0.0489(6) Uani 1 1 d . . . . .
H00E H 0.547612 0.987987 0.406890 0.059 Uiso 1 1 calc R U . . .
C00F C 0.21704(17) 0.49087(17) 0.35648(14) 0.0470(6) Uani 1 1 d . . . . .
C00G C 0.30771(18) 0.73421(19) 0.66147(13) 0.0482(6) Uani 1 1 d . . . . .
C00H C 0.19353(18) 0.82925(18) 0.38268(13) 0.0487(6) Uani 1 1 d . . . . .
H00A H 0.135793 0.841520 0.349533 0.073 Uiso 1 1 calc R U . . .
H00B H 0.220055 0.763263 0.374188 0.073 Uiso 1 1 calc R U . . .
H00C H 0.245851 0.878183 0.374666 0.073 Uiso 1 1 calc R U . . .
C00I C 0.46383(18) 0.7399(2) 0.34571(14) 0.0515(6) Uani 1 1 d . . . . .
H00I H 0.443426 0.676345 0.329701 0.062 Uiso 1 1 calc R U . . .
C00J C 0.50615(19) 0.67947(19) 0.68973(13) 0.0503(6) Uani 1 1 d . . . . .
H00D H 0.571860 0.646269 0.697204 0.060 Uiso 1 1 calc R U . . .
H00F H 0.516407 0.750144 0.700443 0.060 Uiso 1 1 calc R U . . .
C00K C 0.11925(17) 0.93951(18) 0.47654(15) 0.0506(6) Uani 1 1 d . . . . .
H00G H 0.062492 0.934687 0.508969 0.061 Uiso 1 1 calc R U . . .
H00H H 0.095427 0.972472 0.431564 0.061 Uiso 1 1 calc R U . . .
C00L C 0.21094(19) 0.45037(19) 0.56147(14) 0.0517(6) Uani 1 1 d . . . . .
H00L H 0.249154 0.512842 0.570055 0.062 Uiso 1 1 calc R U . . .
C00M C 0.23815(18) 0.56708(18) 0.29940(13) 0.0490(6) Uani 1 1 d . . . . .
H00M H 0.256752 0.629753 0.324695 0.059 Uiso 1 1 calc R U . . .
C00N C 0.08307(18) 0.75602(19) 0.47210(16) 0.0556(7) Uani 1 1 d . . . . .
H00J H 0.027910 0.761896 0.435835 0.083 Uiso 1 1 calc R U . . .
H00K H 0.056692 0.762957 0.520174 0.083 Uiso 1 1 calc R U . . .
H00N H 0.114985 0.691480 0.467877 0.083 Uiso 1 1 calc R U . . .
C00O C 0.54986(18) 0.8924(2) 0.32367(14) 0.0547(6) Uani 1 1 d . . . . .
H00O H 0.587438 0.932791 0.293045 0.066 Uiso 1 1 calc R U . . .
C00P C 0.15868(19) 0.34712(19) 0.45442(16) 0.0539(6) Uani 1 1 d . . . . .
H00P H 0.137735 0.298530 0.487239 0.065 Uiso 1 1 calc R U . . .
C00Q C 0.4670(2) 0.56040(19) 0.59048(14) 0.0529(6) Uani 1 1 d . . . . .
H00Q H 0.444138 0.553632 0.539984 0.079 Uiso 1 1 calc R U . . .
H00R H 0.419725 0.526826 0.621103 0.079 Uiso 1 1 calc R U . . .
H00S H 0.533727 0.530901 0.597554 0.079 Uiso 1 1 calc R U . . .
C00R C 0.5180(2) 0.8003(2) 0.30144(14) 0.0587(7) Uani 1 1 d . . . . .
H00T H 0.533465 0.777832 0.254883 0.070 Uiso 1 1 calc R U . . .
C00S C 0.1744(2) 0.40152(19) 0.33370(15) 0.0555(7) Uani 1 1 d . . . . .
H00U H 0.164158 0.389700 0.283629 0.067 Uiso 1 1 calc R U . . .
C00T C 0.2594(2) 1.06649(19) 0.46215(16) 0.0555(7) Uani 1 1 d . . . . .
H00V H 0.282149 1.029142 0.420865 0.083 Uiso 1 1 calc R U . . .
H00W H 0.317418 1.096781 0.487604 0.083 Uiso 1 1 calc R U . . .
H00X H 0.212569 1.117903 0.445337 0.083 Uiso 1 1 calc R U . . .
C00U C 0.55397(17) 0.7197(2) 0.56902(15) 0.0578(7) Uani 1 1 d . . . . .
H00Y H 0.545068 0.704009 0.517760 0.087 Uiso 1 1 calc R U . . .
H00Z H 0.619990 0.696587 0.587041 0.087 Uiso 1 1 calc R U . . .
H010 H 0.549423 0.790994 0.575700 0.087 Uiso 1 1 calc R U . . .
C00V C 0.1468(2) 0.33020(19) 0.38147(16) 0.0586(7) Uani 1 1 d . . . . .
H011 H 0.119592 0.269618 0.364285 0.070 Uiso 1 1 calc R U . . .
C00W C 0.4344(2) 0.6378(2) 0.74285(15) 0.0582(7) Uani 1 1 d . . . . .
H012 H 0.442764 0.673448 0.789100 0.070 Uiso 1 1 calc R U . . .
H013 H 0.450207 0.567658 0.751764 0.070 Uiso 1 1 calc R U . . .
C00X C 0.3261(2) 0.5377(2) 0.25423(14) 0.0579(7) Uani 1 1 d . . . . .
H014 H 0.310070 0.476257 0.228797 0.087 Uiso 1 1 calc R U . . .
H015 H 0.386198 0.528411 0.285641 0.087 Uiso 1 1 calc R U . . .
H016 H 0.338457 0.589696 0.219230 0.087 Uiso 1 1 calc R U . . .
C00Y C 0.19550(18) 0.7293(2) 0.63943(15) 0.0587(7) Uani 1 1 d . . . . .
H017 H 0.174164 0.792089 0.617968 0.088 Uiso 1 1 calc R U . . .
H018 H 0.156714 0.716238 0.681959 0.088 Uiso 1 1 calc R U . . .
H019 H 0.183993 0.676390 0.604294 0.088 Uiso 1 1 calc R U . . .
C00Z C 0.3256(2) 0.6477(2) 0.71374(14) 0.0561(6) Uani 1 1 d . . . . .
H01A H 0.281555 0.655821 0.754797 0.067 Uiso 1 1 calc R U . . .
H01B H 0.305901 0.585917 0.688775 0.067 Uiso 1 1 calc R U . . .
C010 C 0.1752(2) 1.0543(2) 0.57885(17) 0.0604(7) Uani 1 1 d . . . . .
H01C H 0.126026 1.104738 0.564087 0.091 Uiso 1 1 calc R U . . .
H01D H 0.234200 1.085720 0.602158 0.091 Uiso 1 1 calc R U . . .
H01E H 0.145046 1.008935 0.612686 0.091 Uiso 1 1 calc R U . . .
B11 B 0.33518(17) 0.75033(18) 0.52833(14) 0.0383(5) Uani 1 1 d . . . . .
C012 C 0.3287(2) 0.8326(2) 0.69910(15) 0.0613(7) Uani 1 1 d . . . . .
H01F H 0.319957 0.886248 0.664241 0.092 Uiso 1 1 calc R U . . .
H01G H 0.397804 0.833147 0.719378 0.092 Uiso 1 1 calc R U . . .
H01H H 0.281917 0.841453 0.737770 0.092 Uiso 1 1 calc R U . . .
C013 C 0.1444(2) 0.5877(2) 0.25059(17) 0.0675(8) Uani 1 1 d . . . . .
H01I H 0.158868 0.640881 0.217091 0.101 Uiso 1 1 calc R U . . .
H01J H 0.088642 0.607050 0.280184 0.101 Uiso 1 1 calc R U . . .
H01K H 0.126021 0.528145 0.223429 0.101 Uiso 1 1 calc R U . . .
C014 C 0.2704(2) 0.3675(2) 0.59906(16) 0.0668(8) Uani 1 1 d . . . . .
H01L H 0.231907 0.306239 0.595245 0.100 Uiso 1 1 calc R U . . .
H01M H 0.282814 0.384227 0.649878 0.100 Uiso 1 1 calc R U . . .
H01N H 0.334710 0.359025 0.576142 0.100 Uiso 1 1 calc R U . . .
C015 C 0.1075(2) 0.4630(2) 0.59355(19) 0.0697(8) Uani 1 1 d . . . . .
H01O H 0.071348 0.516895 0.568888 0.105 Uiso 1 1 calc R U . . .
H01P H 0.116084 0.478297 0.644891 0.105 Uiso 1 1 calc R U . . .
H01Q H 0.068993 0.402017 0.587334 0.105 Uiso 1 1 calc R U . . .

loop_
_atom_site_aniso_label
_atom_site_aniso_U_11
_atom_site_aniso_U_22
_atom_site_aniso_U_33
_atom_site_aniso_U_23
_atom_site_aniso_U_13
_atom_site_aniso_U_12
N001 0.0361(9) 0.0428(9) 0.0351(9) 0.0001(7) -0.0029(7) 0.0003(7)
N002 0.0359(9) 0.0475(10) 0.0352(10) 0.0010(8) -0.0016(7) -0.0003(7)
N003 0.0379(9) 0.0447(10) 0.0402(10) 0.0005(8) -0.0068(7) -0.0006(7)
N004 0.0360(9) 0.0458(10) 0.0451(11) -0.0018(8) -0.0020(8) 0.0014(7)
N005 0.0390(9) 0.0452(10) 0.0397(10) 0.0021(8) -0.0060(8) -0.0014(7)
C006 0.0328(10) 0.0512(12) 0.0361(11) 0.0033(9) -0.0029(8) 0.0016(8)
C007 0.0323(10) 0.0478(11) 0.0393(12) 0.0011(9) -0.0015(8) -0.0016(8)
C008 0.0391(11) 0.0423(11) 0.0468(13) -0.0020(9) -0.0094(9) 0.0006(8)
C009 0.0353(10) 0.0528(12) 0.0416(12) 0.0015(10) -0.0022(9) -0.0018(9)
C00A 0.0339(10) 0.0464(12) 0.0535(14) -0.0008(10) -0.0088(9) 0.0019(8)
C00B 0.0425(11) 0.0478(12) 0.0503(14) 0.0008(10) -0.0070(10) -0.0037(9)
C00C 0.0366(11) 0.0560(13) 0.0392(12) 0.0037(10) -0.0074(9) 0.0008(9)
C00D 0.0399(11) 0.0441(12) 0.0545(14) -0.0031(10) -0.0056(10) 0.0053(9)
C00E 0.0385(11) 0.0568(13) 0.0510(14) 0.0071(11) -0.0034(10) -0.0055(9)
C00F 0.0464(12) 0.0456(12) 0.0477(13) -0.0017(10) -0.0146(10) 0.0033(9)
C00G 0.0470(12) 0.0616(14) 0.0362(12) 0.0003(10) 0.0047(9) 0.0026(10)
C00H 0.0468(12) 0.0508(13) 0.0472(14) 0.0003(10) -0.0143(10) 0.0059(10)
C00I 0.0473(12) 0.0649(15) 0.0423(13) -0.0046(11) 0.0034(10) -0.0054(11)
C00J 0.0501(13) 0.0560(14) 0.0436(13) 0.0030(11) -0.0122(10) -0.0030(10)
C00K 0.0382(11) 0.0496(13) 0.0632(16) -0.0041(11) -0.0081(11) 0.0060(9)
C00L 0.0532(13) 0.0518(13) 0.0500(14) 0.0040(11) 0.0000(11) -0.0091(10)
C00M 0.0552(14) 0.0486(12) 0.0417(13) -0.0022(10) -0.0151(11) 0.0056(10)
C00N 0.0380(11) 0.0547(14) 0.0730(18) 0.0017(12) -0.0104(11) -0.0035(10)
C00O 0.0421(12) 0.0736(16) 0.0484(14) 0.0128(12) 0.0023(10) -0.0056(11)
C00P 0.0513(13) 0.0483(13) 0.0610(16) 0.0013(11) -0.0097(12) -0.0063(10)
C00Q 0.0534(13) 0.0577(14) 0.0462(14) -0.0030(11) -0.0135(11) 0.0107(11)
C00R 0.0528(14) 0.0829(19) 0.0409(13) 0.0001(13) 0.0085(11) -0.0078(13)
C00S 0.0612(15) 0.0501(13) 0.0534(15) -0.0048(11) -0.0203(12) -0.0002(11)
C00T 0.0523(13) 0.0473(13) 0.0655(17) 0.0041(11) -0.0140(12) 0.0004(10)
C00U 0.0348(11) 0.0834(19) 0.0547(16) 0.0186(13) -0.0051(10) 0.0019(11)
C00V 0.0593(15) 0.0479(13) 0.0669(18) -0.0042(12) -0.0178(13) -0.0058(11)
C00W 0.0625(15) 0.0715(17) 0.0400(13) 0.0056(12) -0.0060(11) 0.0004(13)
C00X 0.0705(17) 0.0598(15) 0.0426(14) -0.0021(11) -0.0079(12) 0.0084(12)
C00Y 0.0451(13) 0.0775(18) 0.0544(16) 0.0110(13) 0.0111(11) 0.0028(12)
C00Z 0.0575(14) 0.0708(16) 0.0402(13) 0.0080(12) 0.0047(11) -0.0003(12)
C010 0.0504(14) 0.0599(15) 0.0702(19) -0.0165(13) -0.0058(13) 0.0116(11)
B11 0.0336(11) 0.0431(12) 0.0381(13) 0.0007(10) -0.0018(9) -0.0033(9)
C012 0.0730(18) 0.0659(17) 0.0448(15) -0.0080(12) 0.0018(13) 0.0103(13)
C013 0.0677(17) 0.0673(17) 0.0647(18) 0.0075(14) -0.0286(15) 0.0060(13)
C014 0.087(2) 0.0609(16) 0.0516(16) 0.0097(13) -0.0070(15) -0.0044(14)
C015 0.0625(17) 0.0719(18) 0.076(2) -0.0113(15) 0.0155(15) -0.0194(14)

loop_
_atom_type_symbol
_atom_type_description
_atom_type_scat_dispersion_real
_atom_type_scat_dispersion_imag
_atom_type_scat_source
C C 0.0181 0.0091 'International Tables Vol C Tables 4.2.6.8 and 6.1.1.4'
H H 0.0000 0.0000 'International Tables Vol C Tables 4.2.6.8 and 6.1.1.4'
B B 0.0090 0.0039 'International Tables Vol C Tables 4.2.6.8 and 6.1.1.4'
N N 0.0311 0.0180 'International Tables Vol C Tables 4.2.6.8 and 6.1.1.4'

loop_
_exptl_crystal_face_index_h
_exptl_crystal_face_index_k
_exptl_crystal_face_index_l
_exptl_crystal_face_perp_dist
0 -1 0 0.2400
0 1 0 0.2088
0 -1 -2 0.1419
0 1 2 0.1247
-1 0 0 0.0131
1 0 0 0.0304
0 0 1 0.0210
0 0 -1 0.0152

loop_
_geom_angle_atom_site_label_1
_geom_angle_atom_site_label_2
_geom_angle_atom_site_label_3
_geom_angle
_geom_angle_site_symmetry_1
_geom_angle_site_symmetry_3
_geom_angle_publ_flag
N003 N001 C006 113.70(18) . . ?
N003 N001 B11 118.50(17) . . ?
C006 N001 B11 125.01(18) . . ?
B11 N002 C00G 120.76(18) . . ?
B11 N002 C00C 123.23(19) . . ?
C00G N002 C00C 115.98(17) . . ?
N005 N003 N001 112.05(18) . . ?
C007 N004 C00D 111.52(18) . . ?
N003 N005 C008 113.68(19) . . ?
C00I C006 C009 119.0(2) . . ?
C00I C006 N001 121.5(2) . . ?
C009 C006 N001 119.5(2) . . ?
N004 C007 C00A 113.97(19) . . ?
N004 C007 B11 114.98(18) . . ?
C00A C007 B11 129.94(19) . . ?
C00B C008 C00F 120.4(2) . . ?
C00B C008 N005 115.0(2) . . ?
C00F C008 N005 124.4(2) . . ?
C00E C009 C006 120.3(2) . . ?
C00E C009 H009 119.9 . . ?
C006 C009 H009 119.9 . . ?
C00N C00A C00H 108.1(2) . . ?
C00N C00A C00K 112.00(19) . . ?
C00H C00A C00K 111.5(2) . . ?
C00N C00A C007 115.6(2) . . ?
C00H C00A C007 109.58(18) . . ?
C00K C00A C007 99.93(18) . . ?
C00P C00B C008 119.0(2) . . ?
C00P C00B C00L 119.1(2) . . ?
C008 C00B C00L 121.9(2) . . ?
C00Q C00C C00U 109.9(2) . . ?
C00Q C00C N002 111.68(18) . . ?
C00U C00C N002 110.76(18) . . ?
C00Q C00C C00J 109.4(2) . . ?
C00U C00C C00J 104.77(19) . . ?
N002 C00C C00J 110.1(2) . . ?
N004 C00D C00T 108.34(19) . . ?
N004 C00D C010 107.9(2) . . ?
C00T C00D C010 109.7(2) . . ?
N004 C00D C00K 104.26(18) . . ?
C00T C00D C00K 113.7(2) . . ?
C010 C00D C00K 112.5(2) . . ?
C00O C00E C009 120.7(2) . . ?
C00O C00E H00E 119.6 . . ?
C009 C00E H00E 119.6 . . ?
C00S C00F C008 117.5(2) . . ?
C00S C00F C00M 117.7(2) . . ?
C008 C00F C00M 124.7(2) . . ?
N002 C00G C012 112.3(2) . . ?
N002 C00G C00Y 110.36(19) . . ?
C012 C00G C00Y 108.5(2) . . ?
N002 C00G C00Z 109.4(2) . . ?
C012 C00G C00Z 111.0(2) . . ?
C00Y C00G C00Z 105.0(2) . . ?
C00A C00H H00A 109.5 . . ?
C00A C00H H00B 109.5 . . ?
H00A C00H H00B 109.5 . . ?
C00A C00H H00C 109.5 . . ?
H00A C00H H00C 109.5 . . ?
H00B C00H H00C 109.5 . . ?
C00R C00I C006 119.8(3) . . ?
C00R C00I H00I 120.1 . . ?
C006 C00I H00I 120.1 . . ?
C00W C00J C00C 115.1(2) . . ?
C00W C00J H00D 108.5 . . ?
C00C C00J H00D 108.5 . . ?
C00W C00J H00F 108.5 . . ?
C00C C00J H00F 108.5 . . ?
H00D C00J H00F 107.5 . . ?
C00A C00K C00D 106.35(17) . . ?
C00A C00K H00G 110.5 . . ?
C00D C00K H00G 110.5 . . ?
C00A C00K H00H 110.5 . . ?
C00D C00K H00H 110.5 . . ?
H00G C00K H00H 108.7 . . ?
C00B C00L C014 111.6(2) . . ?
C00B C00L C015 111.0(2) . . ?
C014 C00L C015 111.2(3) . . ?
C00B C00L H00L 107.6 . . ?
C014 C00L H00L 107.6 . . ?
C015 C00L H00L 107.6 . . ?
C00F C00M C00X 112.1(2) . . ?
C00F C00M C013 111.5(2) . . ?
C00X C00M C013 110.2(2) . . ?
C00F C00M H00M 107.6 . . ?
C00X C00M H00M 107.6 . . ?
C013 C00M H00M 107.6 . . ?
C00A C00N H00J 109.5 . . ?
C00A C00N H00K 109.5 . . ?
H00J C00N H00K 109.5 . . ?
C00A C00N H00N 109.5 . . ?
H00J C00N H00N 109.5 . . ?
H00K C00N H00N 109.5 . . ?
C00E C00O C00R 118.9(2) . . ?
C00E C00O H00O 120.6 . . ?
C00R C00O H00O 120.6 . . ?
C00V C00P C00B 121.0(3) . . ?
C00V C00P H00P 119.5 . . ?
C00B C00P H00P 119.5 . . ?
C00C C00Q H00Q 109.5 . . ?
C00C C00Q H00R 109.5 . . ?
H00Q C00Q H00R 109.5 . . ?
C00C C00Q H00S 109.5 . . ?
H00Q C00Q H00S 109.5 . . ?
H00R C00Q H00S 109.5 . . ?
C00O C00R C00I 121.4(3) . . ?
C00O C00R H00T 119.3 . . ?
C00I C00R H00T 119.3 . . ?
C00V C00S C00F 122.2(2) . . ?
C00V C00S H00U 118.9 . . ?
C00F C00S H00U 118.9 . . ?
C00D C00T H00V 109.5 . . ?
C00D C00T H00W 109.5 . . ?
H00V C00T H00W 109.5 . . ?
C00D C00T H00X 109.5 . . ?
H00V C00T H00X 109.5 . . ?
H00W C00T H00X 109.5 . . ?
C00C C00U H00Y 109.5 . . ?
C00C C00U H00Z 109.5 . . ?
H00Y C00U H00Z 109.5 . . ?
C00C C00U H010 109.5 . . ?
H00Y C00U H010 109.5 . . ?
H00Z C00U H010 109.5 . . ?
C00S C00V C00P 119.7(2) . . ?
C00S C00V H011 120.2 . . ?
C00P C00V H011 120.2 . . ?
C00J C00W C00Z 110.5(2) . . ?
C00J C00W H012 109.5 . . ?
C00Z C00W H012 109.5 . . ?
C00J C00W H013 109.5 . . ?
C00Z C00W H013 109.5 . . ?
H012 C00W H013 108.1 . . ?
C00M C00X H014 109.5 . . ?
C00M C00X H015 109.5 . . ?
H014 C00X H015 109.5 . . ?
C00M C00X H016 109.5 . . ?
H014 C00X H016 109.5 . . ?
H015 C00X H016 109.5 . . ?
C00G C00Y H017 109.5 . . ?
C00G C00Y H018 109.5 . . ?
H017 C00Y H018 109.5 . . ?
C00G C00Y H019 109.5 . . ?
H017 C00Y H019 109.5 . . ?
H018 C00Y H019 109.5 . . ?
C00W C00Z C00G 114.2(2) . . ?
C00W C00Z H01A 108.7 . . ?
C00G C00Z H01A 108.7 . . ?
C00W C00Z H01B 108.7 . . ?
C00G C00Z H01B 108.7 . . ?
H01A C00Z H01B 107.6 . . ?
C00D C010 H01C 109.5 . . ?
C00D C010 H01D 109.5 . . ?
H01C C010 H01D 109.5 . . ?
C00D C010 H01E 109.5 . . ?
H01C C010 H01E 109.5 . . ?
H01D C010 H01E 109.5 . . ?
N002 B11 N001 121.81(19) . . ?
N002 B11 C007 125.3(2) . . ?
N001 B11 C007 112.33(18) . . ?
C00G C012 H01F 109.5 . . ?
C00G C012 H01G 109.5 . . ?
H01F C012 H01G 109.5 . . ?
C00G C012 H01H 109.5 . . ?
H01F C012 H01H 109.5 . . ?
H01G C012 H01H 109.5 . . ?
C00M C013 H01I 109.5 . . ?
C00M C013 H01J 109.5 . . ?
H01I C013 H01J 109.5 . . ?
C00M C013 H01K 109.5 . . ?
H01I C013 H01K 109.5 . . ?
H01J C013 H01K 109.5 . . ?
C00L C014 H01L 109.5 . . ?
C00L C014 H01M 109.5 . . ?
H01L C014 H01M 109.5 . . ?
C00L C014 H01N 109.5 . . ?
H01L C014 H01N 109.5 . . ?
H01M C014 H01N 109.5 . . ?
C00L C015 H01O 109.5 . . ?
C00L C015 H01P 109.5 . . ?
H01O C015 H01P 109.5 . . ?
C00L C015 H01Q 109.5 . . ?
H01O C015 H01Q 109.5 . . ?
H01P C015 H01Q 109.5 . . ?

loop_
_geom_bond_atom_site_label_1
_geom_bond_atom_site_label_2
_geom_bond_distance
_geom_bond_site_symmetry_2
_geom_bond_publ_flag
N001 N003 1.360(2) . ?
N001 C006 1.421(3) . ?
N001 B11 1.527(3) . ?
N002 B11 1.397(3) . ?
N002 C00G 1.513(3) . ?
N002 C00C 1.533(3) . ?
N003 N005 1.275(3) . ?
N004 C007 1.287(3) . ?
N004 C00D 1.484(3) . ?
N005 C008 1.430(3) . ?
C006 C00I 1.391(3) . ?
C006 C009 1.393(3) . ?
C007 C00A 1.552(3) . ?
C007 B11 1.600(3) . ?
C008 C00B 1.410(3) . ?
C008 C00F 1.418(3) . ?
C009 C00E 1.392(3) . ?
C009 H009 0.9500 . ?
C00A C00N 1.530(3) . ?
C00A C00H 1.530(4) . ?
C00A C00K 1.537(3) . ?
C00B C00P 1.394(3) . ?
C00B C00L 1.520(4) . ?
C00C C00Q 1.524(3) . ?
C00C C00U 1.527(3) . ?
C00C C00J 1.533(3) . ?
C00D C00T 1.524(4) . ?
C00D C010 1.524(4) . ?
C00D C00K 1.541(3) . ?
C00E C00O 1.378(4) . ?
C00E H00E 0.9500 . ?
C00F C00S 1.400(3) . ?
C00F C00M 1.519(4) . ?
C00G C012 1.531(4) . ?
C00G C00Y 1.535(3) . ?
C00G C00Z 1.539(4) . ?
C00H H00A 0.9800 . ?
C00H H00B 0.9800 . ?
C00H H00C 0.9800 . ?
C00I C00R 1.388(4) . ?
C00I H00I 0.9500 . ?
C00J C00W 1.514(4) . ?
C00J H00D 0.9900 . ?
C00J H00F 0.9900 . ?
C00K H00G 0.9900 . ?
C00K H00H 0.9900 . ?
C00L C014 1.530(4) . ?
C00L C015 1.536(4) . ?
C00L H00L 1.0000 . ?
C00M C00X 1.524(4) . ?
C00M C013 1.539(3) . ?
C00M H00M 1.0000 . ?
C00N H00J 0.9800 . ?
C00N H00K 0.9800 . ?
C00N H00N 0.9800 . ?
C00O C00R 1.380(4) . ?
C00O H00O 0.9500 . ?
C00P C00V 1.380(4) . ?
C00P H00P 0.9500 . ?
C00Q H00Q 0.9800 . ?
C00Q H00R 0.9800 . ?
C00Q H00S 0.9800 . ?
C00R H00T 0.9500 . ?
C00S C00V 1.377(4) . ?
C00S H00U 0.9500 . ?
C00T H00V 0.9800 . ?
C00T H00W 0.9800 . ?
C00T H00X 0.9800 . ?
C00U H00Y 0.9800 . ?
C00U H00Z 0.9800 . ?
C00U H010 0.9800 . ?
C00V H011 0.9500 . ?
C00W C00Z 1.532(4) . ?
C00W H012 0.9900 . ?
C00W H013 0.9900 . ?
C00X H014 0.9800 . ?
C00X H015 0.9800 . ?
C00X H016 0.9800 . ?
C00Y H017 0.9800 . ?
C00Y H018 0.9800 . ?
C00Y H019 0.9800 . ?
C00Z H01A 0.9900 . ?
C00Z H01B 0.9900 . ?
C010 H01C 0.9800 . ?
C010 H01D 0.9800 . ?
C010 H01E 0.9800 . ?
C012 H01F 0.9800 . ?
C012 H01G 0.9800 . ?
C012 H01H 0.9800 . ?
C013 H01I 0.9800 . ?
C013 H01J 0.9800 . ?
C013 H01K 0.9800 . ?
C014 H01L 0.9800 . ?
C014 H01M 0.9800 . ?
C014 H01N 0.9800 . ?
C015 H01O 0.9800 . ?
C015 H01P 0.9800 . ?
C015 H01Q 0.9800 . ?

loop_
_geom_torsion_atom_site_label_1
_geom_torsion_atom_site_label_2
_geom_torsion_atom_site_label_3
_geom_torsion_atom_site_label_4
_geom_torsion
_geom_torsion_site_symmetry_1
_geom_torsion_site_symmetry_2
_geom_torsion_site_symmetry_3
_geom_torsion_site_symmetry_4
_geom_torsion_publ_flag
C006 N001 N003 N005 -162.92(17) . . . . ?
B11 N001 N003 N005 -0.9(2) . . . . ?
N001 N003 N005 C008 179.14(16) . . . . ?
N003 N001 C006 C00I -6.9(3) . . . . ?
B11 N001 C006 C00I -167.6(2) . . . . ?
N003 N001 C006 C009 172.52(18) . . . . ?
B11 N001 C006 C009 11.9(3) . . . . ?
C00D N004 C007 C00A 3.6(3) . . . . ?
C00D N004 C007 B11 172.83(19) . . . . ?
N003 N005 C008 C00B 146.1(2) . . . . ?
N003 N005 C008 C00F -38.9(3) . . . . ?
C00I C006 C009 C00E 0.4(3) . . . . ?
N001 C006 C009 C00E -179.09(19) . . . . ?
N004 C007 C00A C00N -135.1(2) . . . . ?
B11 C007 C00A C00N 57.7(3) . . . . ?
N004 C007 C00A C00H 102.4(2) . . . . ?
B11 C007 C00A C00H -64.7(3) . . . . ?
N004 C007 C00A C00K -14.8(3) . . . . ?
B11 C007 C00A C00K 178.1(2) . . . . ?
C00F C008 C00B C00P 4.2(3) . . . . ?
N005 C008 C00B C00P 179.4(2) . . . . ?
C00F C008 C00B C00L -175.8(2) . . . . ?
N005 C008 C00B C00L -0.6(3) . . . . ?
B11 N002 C00C C00Q -79.0(3) . . . . ?
C00G N002 C00C C00Q 99.3(2) . . . . ?
B11 N002 C00C C00U 43.9(3) . . . . ?
C00G N002 C00C C00U -137.9(2) . . . . ?
B11 N002 C00C C00J 159.3(2) . . . . ?
C00G N002 C00C C00J -22.5(3) . . . . ?
C007 N004 C00D C00T -112.1(2) . . . . ?
C007 N004 C00D C010 129.1(2) . . . . ?
C007 N004 C00D C00K 9.3(3) . . . . ?
C006 C009 C00E C00O 0.0(3) . . . . ?
C00B C008 C00F C00S -4.4(3) . . . . ?
N005 C008 C00F C00S -179.1(2) . . . . ?
C00B C008 C00F C00M 172.8(2) . . . . ?
N005 C008 C00F C00M -1.9(4) . . . . ?
B11 N002 C00G C012 -91.0(3) . . . . ?
C00C N002 C00G C012 90.8(2) . . . . ?
B11 N002 C00G C00Y 30.2(3) . . . . ?
C00C N002 C00G C00Y -148.0(2) . . . . ?
B11 N002 C00G C00Z 145.3(2) . . . . ?
C00C N002 C00G C00Z -33.0(3) . . . . ?
C009 C006 C00I C00R -0.8(3) . . . . ?
N001 C006 C00I C00R 178.6(2) . . . . ?
C00Q C00C C00J C00W -64.5(3) . . . . ?
C00U C00C C00J C00W 177.7(2) . . . . ?
N002 C00C C00J C00W 58.6(3) . . . . ?
C00N C00A C00K C00D 142.0(2) . . . . ?
C00H C00A C00K C00D -96.6(2) . . . . ?
C007 C00A C00K C00D 19.1(3) . . . . ?
N004 C00D C00K C00A -18.2(3) . . . . ?
C00T C00D C00K C00A 99.6(2) . . . . ?
C010 C00D C00K C00A -134.9(2) . . . . ?
C00P C00B C00L C014 56.2(3) . . . . ?
C008 C00B C00L C014 -123.7(3) . . . . ?
C00P C00B C00L C015 -68.5(3) . . . . ?
C008 C00B C00L C015 111.6(3) . . . . ?
C00S C00F C00M C00X -71.7(3) . . . . ?
C008 C00F C00M C00X 111.2(3) . . . . ?
C00S C00F C00M C013 52.5(3) . . . . ?
C008 C00F C00M C013 -124.6(3) . . . . ?
C009 C00E C00O C00R 0.2(4) . . . . ?
C008 C00B C00P C00V -1.1(4) . . . . ?
C00L C00B C00P C00V 179.0(2) . . . . ?
C00E C00O C00R C00I -0.6(4) . . . . ?
C006 C00I C00R C00O 0.9(4) . . . . ?
C008 C00F C00S C00V 1.4(4) . . . . ?
C00M C00F C00S C00V -175.9(2) . . . . ?
C00F C00S C00V C00P 1.6(4) . . . . ?
C00B C00P C00V C00S -1.8(4) . . . . ?
C00C C00J C00W C00Z -32.0(3) . . . . ?
C00J C00W C00Z C00G -27.6(3) . . . . ?
N002 C00G C00Z C00W 61.3(3) . . . . ?
C012 C00G C00Z C00W -63.1(3) . . . . ?
C00Y C00G C00Z C00W 179.8(2) . . . . ?
C00G N002 B11 N001 -163.5(2) . . . . ?
C00C N002 B11 N001 14.7(3) . . . . ?
C00G N002 B11 C007 25.6(3) . . . . ?
C00C N002 B11 C007 -156.3(2) . . . . ?
N003 N001 B11 N002 89.6(2) . . . . ?
C006 N001 B11 N002 -110.6(2) . . . . ?
N003 N001 B11 C007 -98.4(2) . . . . ?
C006 N001 B11 C007 61.5(2) . . . . ?
N004 C007 B11 N002 58.9(3) . . . . ?
C00A C007 B11 N002 -134.0(3) . . . . ?
N004 C007 B11 N001 -112.8(2) . . . . ?
C00A C007 B11 N001 54.3(3) . . . . ?
